data_4327493
loop_
_publ_author_name
'Jos\'e Vicente'
'Mar\'ia-Teresa Chicote'
'Rita Guerrero'
'Inmaculada Vicente-Hern\'andez'
'Peter G. Jones'

_publ_section_title
;
 Synthesis of [Ag(NHCMe2)2]ClO4 and Its Use as a Source of Acetimine. 1.
 Synthesis of the First Acetimine Rhodium Complexes and the First Crystal
 Structure of a Diacetonamine Complex
;
_journal_name_full 'Inorganic Chemistry'
_journal_page_first 7644
_journal_page_last 7651
_journal_paper_doi 10.1021/ic035002+
_journal_volume 42
_journal_year 2003
_chemical_formula_sum 'C29 H34 Cl N O4 P Rh'
_chemical_formula_weight 629.90
_chemical_name_systematic
;
 ?
;
_space_group_IT_number 14
_symmetry_cell_setting monoclinic
_symmetry_space_group_name_Hall '-P 2ybc'
_symmetry_space_group_name_H-M 'P 1 21/c 1'
_atom_sites_solution_hydrogens geom
_atom_sites_solution_primary direct
_atom_sites_solution_secondary difmap
_audit_creation_method SHELXL-97
_cell_angle_alpha 90.00
_cell_angle_beta 93.951(4)
_cell_angle_gamma 90.00
_cell_formula_units_Z 8
_cell_length_a 9.7384(8)
_cell_length_b 32.027(3)
_cell_length_c 17.5949(14)
_cell_measurement_reflns_used 7016
_cell_measurement_temperature 133(2)
_cell_measurement_theta_max 30.5
_cell_measurement_theta_min 2.2
_cell_volume 5474.7(8)
_computing_cell_refinement 'Bruker SAINT'
_computing_data_collection 'Bruker SMART'
_computing_data_reduction 'Bruker SAINT'
_computing_molecular_graphics 'Siemens XP'
_computing_publication_material SHELXL-97
_computing_structure_refinement 'SHELXL-97 (Sheldrick, 1997)'
_computing_structure_solution 'SHELXS-97 (Sheldrick, 1990)'
_diffrn_ambient_temperature 133(2)
_diffrn_detector_area_resol_mean 8.192
_diffrn_measured_fraction_theta_full 1.000
_diffrn_measured_fraction_theta_max 1.000
_diffrn_measurement_device_type 'Bruker SMART 1000 CCD'
_diffrn_measurement_method '\w- & \f-scan'
_diffrn_radiation_monochromator graphite
_diffrn_radiation_source 'fine-focus sealed tube'
_diffrn_radiation_type MoK\a
_diffrn_radiation_wavelength 0.71073
_diffrn_reflns_av_R_equivalents 0.0495
_diffrn_reflns_av_sigmaI/netI 0.0409
_diffrn_reflns_limit_h_max 13
_diffrn_reflns_limit_h_min -13
_diffrn_reflns_limit_k_max 45
_diffrn_reflns_limit_k_min -44
_diffrn_reflns_limit_l_max 24
_diffrn_reflns_limit_l_min -24
_diffrn_reflns_number 96871
_diffrn_reflns_theta_full 30.00
_diffrn_reflns_theta_max 30.03
_diffrn_reflns_theta_min 1.27
_exptl_absorpt_coefficient_mu 0.816
_exptl_absorpt_correction_T_max 0.928
_exptl_absorpt_correction_T_min 0.828
_exptl_absorpt_correction_type multi-scan
_exptl_absorpt_process_details SADABS
_exptl_crystal_colour yellow
_exptl_crystal_density_diffrn 1.528
_exptl_crystal_description 'square prism'
_exptl_crystal_F_000 2592
_exptl_crystal_size_max 0.36
_exptl_crystal_size_mid 0.18
_exptl_crystal_size_min 0.18
_refine_diff_density_max 2.740
_refine_diff_density_min -0.446
_refine_diff_density_rms 0.096
_refine_ls_extinction_method none
_refine_ls_goodness_of_fit_ref 1.012
_refine_ls_hydrogen_treatment 'NH free with SADI, rigid methyls, others riding'
_refine_ls_matrix_type full
_refine_ls_number_parameters 711
_refine_ls_number_reflns 16011
_refine_ls_number_restraints 29
_refine_ls_restrained_S_all 1.011
_refine_ls_R_factor_all 0.0557
_refine_ls_R_factor_gt 0.0334
_refine_ls_shift/su_max 0.002
_refine_ls_shift/su_mean 0.000
_refine_ls_structure_factor_coef Fsqd
_refine_ls_weighting_details 'calc w=1/[\s^2^(Fo^2^)+(0.0443P)^2^+3.3624P] where P=(Fo^2^+2Fc^2^)/3'
_refine_ls_weighting_scheme calc
_refine_ls_wR_factor_gt 0.0815
_refine_ls_wR_factor_ref 0.0902
_reflns_number_gt 11916
_reflns_number_total 16011
_reflns_threshold_expression >2sigma(I)
_cod_data_source_file ic0350022Bsi20031008_020335.cif
_cod_data_source_block rodeo
_cod_original_cell_volume 5474.6(8)
_cod_original_sg_symbol_H-M 'P 21/c'
_cod_database_code 4327493

loop_
_symmetry_equiv_pos_as_xyz
'x, y, z'
'-x, y+1/2, -z+1/2'
'-x, -y, -z'
'x, -y-1/2, z-1/2'

loop_
_atom_site_label
_atom_site_type_symbol
_atom_site_fract_x
_atom_site_fract_y
_atom_site_fract_z
_atom_site_U_iso_or_equiv
_atom_site_adp_type
_atom_site_occupancy
_atom_site_symmetry_multiplicity
_atom_site_calc_flag
_atom_site_refinement_flags
Rh1 Rh 0.863370(18) 0.148162(5) 0.919298(10) 0.01406(5) Uani 1 1 d .
P1 P 0.62355(6) 0.146572(18) 0.92020(3) 0.01437(11) Uani 1 1 d .
N1 N 0.8802(2) 0.13144(7) 1.03321(12) 0.0188(4) Uani 1 1 d D
H01 H 0.890(3) 0.1513(8) 1.0599(16) 0.026(8) Uiso 1 1 d D
C1 C 1.0856(2) 0.13555(8) 0.91416(15) 0.0201(5) Uani 1 1 d D
H1 H 1.103(3) 0.1169(7) 0.9566(12) 0.019(7) Uiso 1 1 d D
C2 C 1.0706(2) 0.17679(8) 0.93374(14) 0.0191(5) Uani 1 1 d D
H2 H 1.076(3) 0.1839(8) 0.9868(10) 0.021(7) Uiso 1 1 d D
C3 C 1.0837(3) 0.21338(7) 0.87984(14) 0.0209(5) Uani 1 1 d .
H3A H 1.1438 0.2053 0.8392 0.025 Uiso 1 1 calc R
H3B H 1.1277 0.2371 0.9082 0.025 Uiso 1 1 calc R
C4 C 0.9436(3) 0.22732(8) 0.84358(14) 0.0213(5) Uani 1 1 d .
H4A H 0.9011 0.2469 0.8786 0.026 Uiso 1 1 calc R
H4B H 0.9580 0.2426 0.7959 0.026 Uiso 1 1 calc R
C5 C 0.8453(3) 0.19157(8) 0.82571(13) 0.0188(5) Uani 1 1 d D
H5 H 0.7527(18) 0.2011(8) 0.8183(15) 0.020(7) Uiso 1 1 d D
C6 C 0.8786(3) 0.15244(8) 0.79719(13) 0.0196(5) Uani 1 1 d D
H6 H 0.803(2) 0.1372(8) 0.7742(15) 0.024(7) Uiso 1 1 d D
C7 C 1.0193(3) 0.14028(8) 0.77221(14) 0.0235(5) Uani 1 1 d .
H7A H 1.0666 0.1656 0.7552 0.028 Uiso 1 1 calc R
H7B H 1.0073 0.1210 0.7282 0.028 Uiso 1 1 calc R
C8 C 1.1100(3) 0.11914(8) 0.83571(15) 0.0245(5) Uani 1 1 d .
H8A H 1.0918 0.0887 0.8344 0.029 Uiso 1 1 calc R
H8B H 1.2079 0.1234 0.8259 0.029 Uiso 1 1 calc R
C9 C 0.8925(3) 0.09588(8) 1.06610(14) 0.0216(5) Uani 1 1 d .
C10 C 0.9060(3) 0.09140(9) 1.15129(15) 0.0290(6) Uani 1 1 d .
H10A H 0.9058 0.1191 1.1749 0.035 Uiso 1 1 calc R
H10B H 0.9925 0.0771 1.1666 0.035 Uiso 1 1 calc R
H10C H 0.8285 0.0750 1.1680 0.035 Uiso 1 1 calc R
C11 C 0.8907(3) 0.05702(9) 1.01978(16) 0.0331(6) Uani 1 1 d .
H11A H 0.8669 0.0639 0.9662 0.040 Uiso 1 1 calc R
H11B H 0.8221 0.0377 1.0379 0.040 Uiso 1 1 calc R
H11C H 0.9818 0.0439 1.0247 0.040 Uiso 1 1 calc R
C21 C 0.5268(2) 0.15105(7) 0.82821(13) 0.0149(4) Uani 1 1 d .
C22 C 0.5451(2) 0.12018(8) 0.77333(14) 0.0194(5) Uani 1 1 d .
H22 H 0.6100 0.0984 0.7840 0.023 Uiso 1 1 calc R
C23 C 0.4693(3) 0.12104(8) 0.70350(14) 0.0244(5) Uani 1 1 d .
H23 H 0.4804 0.0995 0.6672 0.029 Uiso 1 1 calc R
C24 C 0.3773(3) 0.15339(9) 0.68691(14) 0.0254(5) Uani 1 1 d .
H24 H 0.3243 0.1538 0.6395 0.030 Uiso 1 1 calc R
C25 C 0.3627(3) 0.18505(8) 0.73907(14) 0.0232(5) Uani 1 1 d .
H25 H 0.3027 0.2078 0.7266 0.028 Uiso 1 1 calc R
C26 C 0.4359(2) 0.18369(7) 0.80990(13) 0.0182(5) Uani 1 1 d .
H26 H 0.4237 0.2052 0.8460 0.022 Uiso 1 1 calc R
C31 C 0.5639(2) 0.19033(7) 0.97585(13) 0.0171(4) Uani 1 1 d .
C32 C 0.4263(3) 0.19335(8) 0.99300(14) 0.0221(5) Uani 1 1 d .
H32 H 0.3626 0.1723 0.9759 0.026 Uiso 1 1 calc R
C33 C 0.3823(3) 0.22688(9) 1.03479(15) 0.0285(6) Uani 1 1 d .
H33 H 0.2885 0.2290 1.0458 0.034 Uiso 1 1 calc R
C34 C 0.4749(3) 0.25721(9) 1.06039(15) 0.0293(6) Uani 1 1 d .
H34 H 0.4445 0.2801 1.0892 0.035 Uiso 1 1 calc R
C35 C 0.6118(3) 0.25444(8) 1.04431(15) 0.0261(5) Uani 1 1 d .
H35 H 0.6754 0.2752 1.0626 0.031 Uiso 1 1 calc R
C36 C 0.6564(3) 0.22116(7) 1.00135(14) 0.0209(5) Uani 1 1 d .
H36 H 0.7499 0.2195 0.9895 0.025 Uiso 1 1 calc R
C41 C 0.5377(2) 0.10275(7) 0.96529(14) 0.0192(5) Uani 1 1 d .
C42 C 0.5593(3) 0.09711(9) 1.04367(15) 0.0278(6) Uani 1 1 d .
H42 H 0.6197 0.1153 1.0725 0.033 Uiso 1 1 calc R
C43 C 0.4932(3) 0.06497(9) 1.08024(17) 0.0349(7) Uani 1 1 d .
H43 H 0.5094 0.0613 1.1337 0.042 Uiso 1 1 calc R
C44 C 0.4046(3) 0.03858(9) 1.03932(19) 0.0389(8) Uani 1 1 d .
H44 H 0.3612 0.0163 1.0642 0.047 Uiso 1 1 calc R
C45 C 0.3792(4) 0.04453(9) 0.96226(19) 0.0407(8) Uani 1 1 d .
H45 H 0.3154 0.0270 0.9343 0.049 Uiso 1 1 calc R
C46 C 0.4461(3) 0.07605(8) 0.92492(16) 0.0289(6) Uani 1 1 d .
H46 H 0.4292 0.0794 0.8715 0.035 Uiso 1 1 calc R
Rh1' Rh 0.275482(18) 0.103011(6) 0.382913(10) 0.01532(5) Uani 1 1 d .
P1' P 0.51108(6) 0.098819(18) 0.38139(3) 0.01430(11) Uani 1 1 d .
N1' N 0.2608(2) 0.10529(7) 0.26374(12) 0.0203(4) Uani 1 1 d D
H01' H 0.248(3) 0.0831(7) 0.2439(14) 0.012(7) Uiso 1 1 d D
C1' C 0.0587(3) 0.08199(9) 0.38223(15) 0.0258(5) Uani 1 1 d D
H1' H 0.051(3) 0.0667(8) 0.3350(11) 0.020(7) Uiso 1 1 d D
C2' C 0.0562(3) 0.12473(9) 0.38257(15) 0.0255(5) Uani 1 1 d D
H2' H 0.045(3) 0.1391(8) 0.3344(11) 0.018(7) Uiso 1 1 d D
C3' C 0.0381(3) 0.15198(10) 0.45153(17) 0.0352(7) Uani 1 1 d .
H3'1 H -0.0163 0.1366 0.4879 0.042 Uiso 1 1 calc R
H3'2 H -0.0142 0.1773 0.4353 0.042 Uiso 1 1 calc R
C4' C 0.1768(3) 0.16495(11) 0.49182(18) 0.0406(8) Uani 1 1 d .
H4'1 H 0.2110 0.1900 0.4662 0.049 Uiso 1 1 calc R
H4'2 H 0.1618 0.1727 0.5451 0.049 Uiso 1 1 calc R
C5' C 0.2863(3) 0.13125(10) 0.49237(15) 0.0286(6) Uani 1 1 d D
H5' H 0.376(2) 0.1434(9) 0.5012(17) 0.032(8) Uiso 1 1 d D
C6' C 0.2686(3) 0.08867(10) 0.50224(14) 0.0265(6) Uani 1 1 d D
H6' H 0.337(3) 0.0689(8) 0.5191(17) 0.034(9) Uiso 1 1 d D
C7' C 0.1347(3) 0.06773(12) 0.52123(17) 0.0407(8) Uani 1 1 d .
H7'1 H 0.0808 0.0875 0.5506 0.049 Uiso 1 1 calc R
H7'2 H 0.1565 0.0432 0.5540 0.049 Uiso 1 1 calc R
C9' C 0.2544(3) 0.13733(9) 0.22057(15) 0.0258(5) Uani 1 1 d .
C8' C 0.0468(3) 0.05367(10) 0.45054(17) 0.0358(7) Uani 1 1 d .
H8'1 H 0.0747 0.0251 0.4368 0.043 Uiso 1 1 calc R
H8'2 H -0.0507 0.0526 0.4630 0.043 Uiso 1 1 calc R
C10' C 0.2632(3) 0.18057(9) 0.25283(17) 0.0344(7) Uani 1 1 d .
H10D H 0.2773 0.1791 0.3084 0.041 Uiso 1 1 calc R
H10E H 0.1774 0.1956 0.2388 0.041 Uiso 1 1 calc R
H10F H 0.3405 0.1954 0.2323 0.041 Uiso 1 1 calc R
C11' C 0.2387(3) 0.13411(10) 0.13543(16) 0.0347(7) Uani 1 1 d .
H11D H 0.3230 0.1440 0.1139 0.042 Uiso 1 1 calc R
H11E H 0.1607 0.1513 0.1160 0.042 Uiso 1 1 calc R
H11F H 0.2222 0.1049 0.1207 0.042 Uiso 1 1 calc R
C21' C 0.6150(2) 0.09411(7) 0.47192(13) 0.0171(4) Uani 1 1 d .
C22' C 0.6851(3) 0.12695(8) 0.50944(14) 0.0225(5) Uani 1 1 d .
H22' H 0.6825 0.1540 0.4871 0.027 Uiso 1 1 calc R
C23' C 0.7587(3) 0.12066(9) 0.57910(15) 0.0267(6) Uani 1 1 d .
H23' H 0.8052 0.1434 0.6040 0.032 Uiso 1 1 calc R
C24' C 0.7645(3) 0.08157(9) 0.61224(15) 0.0269(6) Uani 1 1 d .
H24' H 0.8150 0.0774 0.6598 0.032 Uiso 1 1 calc R
C25' C 0.6961(3) 0.04842(9) 0.57562(15) 0.0275(6) Uani 1 1 d .
H25' H 0.7005 0.0214 0.5979 0.033 Uiso 1 1 calc R
C26' C 0.6211(3) 0.05458(8) 0.50651(14) 0.0225(5) Uani 1 1 d .
H26' H 0.5734 0.0318 0.4823 0.027 Uiso 1 1 calc R
C31' C 0.5729(2) 0.05388(7) 0.33016(13) 0.0156(4) Uani 1 1 d .
C32' C 0.7146(3) 0.04769(8) 0.32673(14) 0.0209(5) Uani 1 1 d .
H32' H 0.7776 0.0673 0.3501 0.025 Uiso 1 1 calc R
C33' C 0.7635(3) 0.01333(8) 0.28963(15) 0.0244(5) Uani 1 1 d .
H33' H 0.8598 0.0090 0.2883 0.029 Uiso 1 1 calc R
C34' C 0.6716(3) -0.01480(8) 0.25431(16) 0.0278(6) Uani 1 1 d .
H34' H 0.7051 -0.0382 0.2281 0.033 Uiso 1 1 calc R
C35' C 0.5315(3) -0.00886(8) 0.25705(16) 0.0277(6) Uani 1 1 d .
H35' H 0.4690 -0.0282 0.2327 0.033 Uiso 1 1 calc R
C36' C 0.4813(2) 0.02551(7) 0.29561(14) 0.0186(5) Uani 1 1 d .
H36' H 0.3850 0.0294 0.2981 0.022 Uiso 1 1 calc R
C41' C 0.5759(2) 0.14398(7) 0.33191(13) 0.0178(5) Uani 1 1 d .
C42' C 0.6234(3) 0.14069(8) 0.25960(15) 0.0259(6) Uani 1 1 d .
H42' H 0.6295 0.1140 0.2364 0.031 Uiso 1 1 calc R
C43' C 0.6626(3) 0.17642(9) 0.22053(16) 0.0320(6) Uani 1 1 d .
H43' H 0.6930 0.1739 0.1706 0.038 Uiso 1 1 calc R
C44' C 0.6574(3) 0.21500(8) 0.25395(16) 0.0293(6) Uani 1 1 d .
H44' H 0.6866 0.2390 0.2278 0.035 Uiso 1 1 calc R
C45' C 0.6095(3) 0.21886(8) 0.32592(15) 0.0264(6) Uani 1 1 d .
H45' H 0.6058 0.2456 0.3491 0.032 Uiso 1 1 calc R
C46' C 0.5668(3) 0.18382(8) 0.36444(14) 0.0226(5) Uani 1 1 d .
H46' H 0.5312 0.1868 0.4131 0.027 Uiso 1 1 calc R
Cl1 Cl 0.98649(6) 0.251621(18) 1.11622(3) 0.02058(12) Uani 1 1 d .
O1 O 1.1254(2) 0.25995(7) 1.14536(12) 0.0355(5) Uani 1 1 d .
O2 O 0.9748(2) 0.25642(7) 1.03488(10) 0.0352(5) Uani 1 1 d .
O3 O 0.9522(2) 0.20878(6) 1.13522(11) 0.0332(5) Uani 1 1 d .
O4 O 0.8937(2) 0.27942(7) 1.15035(12) 0.0387(5) Uani 1 1 d .
Cl2 Cl 0.12642(6) -0.009863(17) 0.19774(3) 0.02030(12) Uani 1 1 d .
O5 O -0.0086(2) -0.01426(6) 0.16113(12) 0.0318(4) Uani 1 1 d .
O6 O 0.1180(2) -0.00281(7) 0.27812(11) 0.0398(5) Uani 1 1 d .
O7 O 0.2068(2) -0.04633(6) 0.18612(13) 0.0414(5) Uani 1 1 d .
O8 O 0.1928(2) 0.02628(6) 0.16734(13) 0.0376(5) Uani 1 1 d .

loop_
_atom_site_aniso_label
_atom_site_aniso_U_11
_atom_site_aniso_U_22
_atom_site_aniso_U_33
_atom_site_aniso_U_23
_atom_site_aniso_U_13
_atom_site_aniso_U_12
Rh1 0.01145(8) 0.01548(8) 0.01519(8) 0.00074(6) 0.00050(6) 0.00026(6)
P1 0.0125(3) 0.0150(3) 0.0156(3) 0.0010(2) 0.0007(2) 0.0006(2)
N1 0.0171(10) 0.0186(10) 0.0204(10) -0.0001(8) 0.0003(8) 0.0004(8)
C1 0.0107(11) 0.0228(12) 0.0265(12) 0.0028(10) -0.0006(9) 0.0020(9)
C2 0.0129(11) 0.0217(12) 0.0225(12) -0.0006(9) -0.0011(9) -0.0028(9)
C3 0.0184(12) 0.0195(11) 0.0251(12) -0.0018(9) 0.0035(10) -0.0042(9)
C4 0.0232(13) 0.0194(12) 0.0214(12) 0.0026(9) 0.0028(10) -0.0005(9)
C5 0.0158(11) 0.0239(12) 0.0169(11) 0.0043(9) 0.0023(9) 0.0006(9)
C6 0.0158(11) 0.0262(12) 0.0169(11) -0.0017(9) 0.0006(9) -0.0040(9)
C7 0.0178(12) 0.0293(13) 0.0240(12) -0.0077(10) 0.0056(10) -0.0023(10)
C8 0.0181(12) 0.0205(12) 0.0357(14) -0.0050(10) 0.0078(11) 0.0011(9)
C9 0.0183(12) 0.0246(12) 0.0219(12) 0.0046(9) 0.0012(9) 0.0027(9)
C10 0.0317(15) 0.0326(14) 0.0228(13) 0.0082(11) 0.0016(11) 0.0082(11)
C11 0.0451(18) 0.0234(14) 0.0311(15) 0.0022(11) 0.0051(13) 0.0022(12)
C21 0.0100(10) 0.0160(10) 0.0185(11) 0.0022(8) 0.0011(8) -0.0031(8)
C22 0.0151(11) 0.0199(11) 0.0234(12) -0.0013(9) 0.0033(9) 0.0002(9)
C23 0.0218(13) 0.0298(13) 0.0221(12) -0.0054(10) 0.0045(10) -0.0037(10)
C24 0.0195(13) 0.0403(15) 0.0161(11) 0.0045(10) -0.0007(9) -0.0033(11)
C25 0.0176(12) 0.0287(13) 0.0235(12) 0.0093(10) 0.0021(10) 0.0028(10)
C26 0.0150(11) 0.0195(11) 0.0204(11) 0.0019(9) 0.0027(9) 0.0006(9)
C31 0.0179(11) 0.0163(11) 0.0171(11) 0.0006(8) 0.0003(9) 0.0023(9)
C32 0.0196(12) 0.0244(12) 0.0226(12) 0.0000(10) 0.0039(10) 0.0011(10)
C33 0.0269(14) 0.0339(15) 0.0258(13) 0.0002(11) 0.0087(11) 0.0068(11)
C34 0.0381(16) 0.0274(14) 0.0225(13) -0.0049(10) 0.0035(11) 0.0120(12)
C35 0.0343(15) 0.0194(12) 0.0237(13) -0.0033(10) -0.0035(11) 0.0018(11)
C36 0.0224(13) 0.0195(12) 0.0205(12) 0.0003(9) -0.0010(10) -0.0001(9)
C41 0.0160(11) 0.0169(11) 0.0252(12) 0.0035(9) 0.0062(9) 0.0022(9)
C42 0.0250(14) 0.0325(15) 0.0260(13) 0.0048(11) 0.0033(11) -0.0019(11)
C43 0.0413(18) 0.0346(16) 0.0305(15) 0.0112(12) 0.0144(13) 0.0067(13)
C44 0.048(2) 0.0224(14) 0.0497(19) 0.0048(13) 0.0266(15) -0.0021(13)
C45 0.051(2) 0.0263(15) 0.0468(19) -0.0032(13) 0.0163(15) -0.0165(14)
C46 0.0330(16) 0.0234(13) 0.0309(14) -0.0017(11) 0.0070(12) -0.0066(11)
Rh1' 0.01210(9) 0.01857(9) 0.01519(9) -0.00109(7) 0.00033(6) 0.00138(7)
P1' 0.0125(3) 0.0144(3) 0.0160(3) -0.0004(2) 0.0008(2) 0.0001(2)
N1' 0.0190(10) 0.0216(11) 0.0201(10) 0.0010(8) 0.0003(8) 0.0022(8)
C1' 0.0111(11) 0.0409(16) 0.0251(13) -0.0015(11) 0.0004(10) -0.0025(10)
C2' 0.0136(12) 0.0371(15) 0.0252(13) -0.0028(11) -0.0021(10) 0.0069(10)
C3' 0.0231(14) 0.0475(18) 0.0348(15) -0.0125(13) 0.0000(12) 0.0144(13)
C4' 0.0329(17) 0.0510(19) 0.0370(17) -0.0221(14) -0.0047(13) 0.0169(14)
C5' 0.0206(13) 0.0427(16) 0.0221(13) -0.0106(11) -0.0012(10) 0.0077(12)
C6' 0.0183(13) 0.0469(16) 0.0145(11) 0.0016(11) 0.0018(9) 0.0048(11)
C7' 0.0229(15) 0.069(2) 0.0317(16) 0.0148(15) 0.0085(12) 0.0001(14)
C9' 0.0176(12) 0.0317(14) 0.0276(13) 0.0065(11) -0.0015(10) 0.0012(10)
C8' 0.0200(14) 0.0475(18) 0.0402(17) 0.0122(14) 0.0039(12) -0.0072(13)
C10' 0.0340(16) 0.0280(14) 0.0398(17) 0.0066(12) -0.0077(13) -0.0006(12)
C11' 0.0313(16) 0.0472(18) 0.0253(14) 0.0116(12) -0.0005(12) 0.0001(13)
C21' 0.0133(11) 0.0205(11) 0.0175(11) 0.0004(8) 0.0007(9) 0.0029(8)
C22' 0.0225(13) 0.0226(12) 0.0222(12) -0.0023(9) -0.0009(10) -0.0012(10)
C23' 0.0227(13) 0.0347(14) 0.0222(13) -0.0056(11) -0.0015(10) -0.0017(11)
C24' 0.0196(13) 0.0414(16) 0.0193(12) 0.0016(11) -0.0010(10) 0.0050(11)
C25' 0.0259(14) 0.0308(14) 0.0262(13) 0.0093(11) 0.0042(11) 0.0048(11)
C26' 0.0205(12) 0.0221(12) 0.0248(12) 0.0028(10) 0.0005(10) -0.0024(10)
C31' 0.0149(11) 0.0157(10) 0.0163(10) 0.0009(8) 0.0015(8) 0.0012(8)
C32' 0.0157(12) 0.0208(12) 0.0261(12) -0.0031(9) 0.0008(9) -0.0009(9)
C33' 0.0165(12) 0.0235(12) 0.0336(14) -0.0020(10) 0.0057(10) 0.0033(9)
C34' 0.0287(14) 0.0214(13) 0.0335(14) -0.0077(11) 0.0040(11) 0.0062(10)
C35' 0.0252(14) 0.0186(12) 0.0389(15) -0.0098(11) -0.0010(11) -0.0021(10)
C36' 0.0149(11) 0.0155(11) 0.0254(12) -0.0001(9) 0.0009(9) -0.0014(8)
C41' 0.0160(11) 0.0199(11) 0.0173(11) 0.0011(9) 0.0002(9) -0.0011(9)
C42' 0.0340(15) 0.0202(12) 0.0245(13) -0.0012(10) 0.0081(11) -0.0017(10)
C43' 0.0406(17) 0.0306(14) 0.0265(14) 0.0018(11) 0.0144(12) -0.0050(12)
C44' 0.0344(16) 0.0196(12) 0.0341(15) 0.0078(11) 0.0041(12) -0.0074(11)
C45' 0.0324(15) 0.0156(11) 0.0310(14) -0.0012(10) 0.0002(11) -0.0009(10)
C46' 0.0258(13) 0.0211(12) 0.0211(12) 0.0000(9) 0.0021(10) 0.0001(10)
Cl1 0.0212(3) 0.0209(3) 0.0194(3) -0.0032(2) -0.0004(2) -0.0020(2)
O1 0.0218(10) 0.0424(12) 0.0410(12) -0.0004(9) -0.0061(9) -0.0074(9)
O2 0.0447(13) 0.0425(12) 0.0181(9) -0.0015(8) 0.0009(9) -0.0142(10)
O3 0.0391(12) 0.0238(10) 0.0365(11) 0.0018(8) 0.0004(9) -0.0090(8)
O4 0.0370(12) 0.0416(12) 0.0373(12) -0.0117(9) 0.0010(10) 0.0144(10)
Cl2 0.0186(3) 0.0182(3) 0.0240(3) 0.0001(2) 0.0003(2) 0.0033(2)
O5 0.0223(10) 0.0253(10) 0.0462(12) -0.0004(9) -0.0098(9) 0.0003(8)
O6 0.0393(13) 0.0536(14) 0.0265(11) 0.0012(9) 0.0020(9) 0.0066(11)
O7 0.0358(12) 0.0297(11) 0.0571(14) -0.0115(10) -0.0086(10) 0.0180(9)
O8 0.0327(12) 0.0310(11) 0.0496(13) 0.0064(9) 0.0069(10) -0.0071(9)

loop_
_atom_type_symbol
_atom_type_description
_atom_type_scat_dispersion_real
_atom_type_scat_dispersion_imag
_atom_type_scat_source
C C 0.0033 0.0016 'International Tables Vol C Tables 4.2.6.8 and 6.1.1.4'
H H 0.0000 0.0000 'International Tables Vol C Tables 4.2.6.8 and 6.1.1.4'
N N 0.0061 0.0033 'International Tables Vol C Tables 4.2.6.8 and 6.1.1.4'
O O 0.0106 0.0060 'International Tables Vol C Tables 4.2.6.8 and 6.1.1.4'
P P 0.1023 0.0942 'International Tables Vol C Tables 4.2.6.8 and 6.1.1.4'
Cl Cl 0.1484 0.1585 'International Tables Vol C Tables 4.2.6.8 and 6.1.1.4'
Rh Rh -1.1178 0.9187 'International Tables Vol C Tables 4.2.6.8 and 6.1.1.4'

loop_
_geom_angle_atom_site_label_1
_geom_angle_atom_site_label_2
_geom_angle_atom_site_label_3
_geom_angle
_geom_angle_publ_flag
N1 Rh1 C5 154.74(9) y
N1 Rh1 C6 165.82(9) y
C5 Rh1 C6 37.70(9) y
N1 Rh1 C1 88.85(9) y
C5 Rh1 C1 96.62(9) y
C6 Rh1 C1 80.61(9) y
N1 Rh1 C2 89.16(9) y
C5 Rh1 C2 81.15(9) y
C6 Rh1 C2 87.91(9) y
C1 Rh1 C2 36.22(9) y
N1 Rh1 P1 90.01(6) y
C5 Rh1 P1 89.45(7) y
C6 Rh1 P1 98.32(7) y
C1 Rh1 P1 168.06(7) y
C2 Rh1 P1 155.66(7) y
C21 P1 C31 104.58(10) y
C21 P1 C41 102.74(11) y
C31 P1 C41 100.55(11) y
C21 P1 Rh1 116.63(7) y
C31 P1 Rh1 109.99(8) y
C41 P1 Rh1 120.20(8) y
C9 N1 Rh1 131.82(18) y
C2 C1 C8 126.1(2) y
C2 C1 Rh1 72.11(14) y
C8 C1 Rh1 108.47(16) y
C1 C2 C3 124.7(2) y
C1 C2 Rh1 71.68(14) y
C3 C2 Rh1 111.27(16) y
C2 C3 C4 112.0(2) y
C5 C4 C3 113.5(2) y
C6 C5 C4 126.5(2) y
C6 C5 Rh1 71.74(14) y
C4 C5 Rh1 108.23(16) y
C5 C6 C7 124.8(2) y
C5 C6 Rh1 70.56(13) y
C7 C6 Rh1 113.29(17) y
C6 C7 C8 112.8(2) y
C1 C8 C7 113.2(2) y
N1 C9 C11 120.0(2) y
N1 C9 C10 122.3(2) y
C11 C9 C10 117.6(2) y
C26 C21 C22 118.6(2) ?
C26 C21 P1 123.10(18) ?
C22 C21 P1 118.29(17) ?
C23 C22 C21 120.7(2) ?
C24 C23 C22 119.8(2) ?
C25 C24 C23 120.2(2) ?
C24 C25 C26 120.1(2) ?
C21 C26 C25 120.5(2) ?
C36 C31 C32 119.4(2) ?
C36 C31 P1 119.67(18) ?
C32 C31 P1 120.94(18) ?
C33 C32 C31 120.3(2) ?
C34 C33 C32 120.0(3) ?
C33 C34 C35 120.3(2) ?
C34 C35 C36 120.0(3) ?
C31 C36 C35 120.0(2) ?
C42 C41 C46 118.2(2) ?
C42 C41 P1 118.9(2) ?
C46 C41 P1 122.8(2) ?
C41 C42 C43 120.6(3) ?
C44 C43 C42 120.3(3) ?
C45 C44 C43 119.7(3) ?
C44 C45 C46 120.6(3) ?
C45 C46 C41 120.6(3) ?
N1' Rh1' C5' 152.79(10) y
N1' Rh1' C6' 168.22(10) y
C5' Rh1' C6' 37.82(11) y
N1' Rh1' C1' 90.33(9) y
C5' Rh1' C1' 97.01(11) y
C6' Rh1' C1' 81.19(10) y
N1' Rh1' C2' 89.26(9) y
C5' Rh1' C2' 81.86(10) y
C6' Rh1' C2' 88.57(10) y
C1' Rh1' C2' 35.74(10) y
N1' Rh1' P1' 89.42(6) y
C5' Rh1' P1' 92.76(8) y
C6' Rh1' P1' 95.57(7) y
C1' Rh1' P1' 158.94(8) y
C2' Rh1' P1' 165.28(8) y
C31' P1' C41' 104.67(11) y
C31' P1' C21' 100.56(10) y
C41' P1' C21' 106.95(11) y
C31' P1' Rh1' 114.56(8) y
C41' P1' Rh1' 109.73(8) y
C21' P1' Rh1' 119.08(8) y
C9' N1' Rh1' 128.44(19) y
C2' C1' C8' 126.3(3) y
C2' C1' Rh1' 73.33(15) y
C8' C1' Rh1' 107.58(17) y
C1' C2' C3' 125.6(3) y
C1' C2' Rh1' 70.93(15) y
C3' C2' Rh1' 109.85(17) y
C2' C3' C4' 112.2(2) y
C5' C4' C3' 113.9(3) y
C6' C5' C4' 127.4(3) y
C6' C5' Rh1' 72.31(15) y
C4' C5' Rh1' 107.83(18) y
C5' C6' C7' 125.2(3) y
C5' C6' Rh1' 69.87(15) y
C7' C6' Rh1' 113.09(19) y
C6' C7' C8' 113.0(2) y
N1' C9' C10' 121.3(3) y
N1' C9' C11' 122.5(3) y
C10' C9' C11' 116.2(2) y
C1' C8' C7' 113.6(2) y
C22' C21' C26' 118.0(2) ?
C22' C21' P1' 124.89(19) ?
C26' C21' P1' 117.06(18) ?
C23' C22' C21' 120.9(2) ?
C24' C23' C22' 120.5(3) ?
C23' C24' C25' 119.5(2) ?
C24' C25' C26' 120.3(2) ?
C25' C26' C21' 120.8(2) ?
C36' C31' C32' 119.7(2) ?
C36' C31' P1' 120.71(18) ?
C32' C31' P1' 119.57(18) ?
C33' C32' C31' 120.4(2) ?
C32' C33' C34' 119.8(2) ?
C35' C34' C33' 120.2(2) ?
C34' C35' C36' 120.3(2) ?
C31' C36' C35' 119.6(2) ?
C42' C41' C46' 118.5(2) ?
C42' C41' P1' 121.73(18) ?
C46' C41' P1' 119.53(18) ?
C41' C42' C43' 120.5(2) ?
C44' C43' C42' 120.4(3) ?
C43' C44' C45' 119.8(2) ?
C44' C45' C46' 120.3(2) ?
C45' C46' C41' 120.4(2) ?
O4 Cl1 O2 110.06(13) ?
O4 Cl1 O1 109.95(13) ?
O2 Cl1 O1 110.08(13) ?
O4 Cl1 O3 109.16(13) ?
O2 Cl1 O3 109.02(12) ?
O1 Cl1 O3 108.54(13) ?
O7 Cl2 O5 110.54(12) ?
O7 Cl2 O6 109.74(13) ?
O5 Cl2 O6 110.16(13) ?
O7 Cl2 O8 109.76(14) ?
O5 Cl2 O8 109.44(12) ?
O6 Cl2 O8 107.14(13) ?

loop_
_geom_bond_atom_site_label_1
_geom_bond_atom_site_label_2
_geom_bond_distance
_geom_bond_publ_flag
Rh1 N1 2.070(2) y
Rh1 C5 2.153(2) y
Rh1 C6 2.168(2) y
Rh1 C1 2.210(2) y
Rh1 C2 2.215(2) y
Rh1 P1 2.3371(6) y
P1 C21 1.821(2) y
P1 C31 1.827(2) y
P1 C41 1.841(2) y
N1 C9 1.279(3) y
C1 C2 1.375(3) y
C1 C8 1.511(4) y
C2 C3 1.518(3) y
C3 C4 1.532(3) y
C4 C5 1.511(3) y
C5 C6 1.396(3) y
C6 C7 1.518(3) y
C7 C8 1.533(4) y
C9 C11 1.487(4) y
C9 C10 1.503(3) y
C21 C26 1.393(3) ?
C21 C22 1.402(3) ?
C22 C23 1.389(3) ?
C23 C24 1.387(4) ?
C24 C25 1.382(4) ?
C25 C26 1.393(3) ?
C31 C36 1.390(3) ?
C31 C32 1.397(3) ?
C32 C33 1.386(4) ?
C33 C34 1.379(4) ?
C34 C35 1.385(4) ?
C35 C36 1.393(3) ?
C41 C42 1.393(4) ?
C41 C46 1.395(4) ?
C42 C43 1.395(4) ?
C43 C44 1.375(5) ?
C44 C45 1.375(5) ?
C45 C46 1.391(4) ?
Rh1' N1' 2.093(2) y
Rh1' C5' 2.124(3) y
Rh1' C6' 2.155(3) y
Rh1' C1' 2.215(3) y
Rh1' C2' 2.245(2) y
Rh1' P1' 2.3003(6) y
P1' C31' 1.822(2) y
P1' C41' 1.823(2) y
P1' C21' 1.834(2) y
N1' C9' 1.276(3) y
C1' C2' 1.369(4) y
C1' C8' 1.516(4) y
C2' C3' 1.515(4) y
C3' C4' 1.539(4) y
C4' C5' 1.517(4) y
C5' C6' 1.387(4) y
C6' C7' 1.523(4) y
C7' C8' 1.528(4) y
C9' C10' 1.497(4) y
C9' C11' 1.499(4) y
C21' C22' 1.395(3) ?
C21' C26' 1.404(3) ?
C22' C23' 1.391(4) ?
C23' C24' 1.381(4) ?
C24' C25' 1.388(4) ?
C25' C26' 1.389(4) ?
C31' C36' 1.384(3) ?
C31' C32' 1.400(3) ?
C32' C33' 1.381(3) ?
C33' C34' 1.386(4) ?
C34' C35' 1.382(4) ?
C35' C36' 1.399(3) ?
C41' C42' 1.388(3) ?
C41' C46' 1.404(3) ?
C42' C43' 1.402(4) ?
C43' C44' 1.371(4) ?
C44' C45' 1.385(4) ?
C45' C46' 1.389(3) ?
Cl1 O4 1.430(2) ?
Cl1 O2 1.4361(19) ?
Cl1 O1 1.438(2) ?
Cl1 O3 1.4566(19) ?
Cl2 O7 1.4286(19) ?
Cl2 O5 1.4308(19) ?
Cl2 O6 1.440(2) ?
Cl2 O8 1.446(2) ?

loop_
_geom_hbond_atom_site_label_D
_geom_hbond_atom_site_label_H
_geom_hbond_atom_site_label_A
_geom_hbond_distance_DH
_geom_hbond_distance_HA
_geom_hbond_distance_DA
_geom_hbond_angle_DHA
_geom_hbond_site_symmetry_A
N1 H01 O3 0.79(2) 2.32(2) 3.110(3) 172(3) .
N1' H01' O8 0.80(2) 2.31(2) 3.092(3) 169(3) .
C25 H25 O1 0.95 2.40 3.261(3) 150.9 4_465
C22 H22 O7 0.95 2.47 3.421(3) 175.3 3_656
C8 H8A O5 0.99 2.52 3.503(3) 170.8 3_656
C35 H35 O4 0.95 2.54 3.309(4) 137.8 .
C10 H10B O8 0.98 2.54 3.482(4) 161.1 1_656
C44 H44 O8 0.95 2.55 3.182(4) 124.3 1_556
C1' H1' O6 0.962(16) 2.54(2) 3.348(4) 141(2) .
C33' H33' O6 0.95 2.56 3.510(3) 177.4 1_655
